data_9011145
loop_
_publ_author_name
'Hall, S. R.'
'Rowland, J. F.'

_publ_section_title
;
 The crystal structure of synthetic mooihoekite, Cu9Fe9S16
;
_journal_name_full 'Acta Crystallographica, Section B'
_journal_page_first 2365
_journal_page_last 2372
_journal_paper_doi 10.1107/S0567740873006710
_journal_volume 29
_journal_year 1973
_chemical_compound_source Synthetic
_chemical_formula_sum 'Cu9 Fe9 S16'
_chemical_name_mineral Mooihoekite
_space_group_IT_number 111
_symmetry_space_group_name_Hall 'P -4 2'
_symmetry_space_group_name_H-M 'P -4 2 m'
_cell_angle_alpha 90
_cell_angle_beta 90
_cell_angle_gamma 90
_cell_length_a 10.585
_cell_length_b 10.585
_cell_length_c 5.383
_cell_formula_units_Z 1
_cell_volume 603.123
_database_code_amcsd 0009489
_exptl_crystal_density_diffrn 4.371
_cod_database_code 9011145

loop_
_space_group_symop_operation_xyz
x,y,z
-y,-x,z
y,-x,-z
-x,y,-z
-x,-y,z
y,x,z
-y,x,-z
x,-y,-z

loop_
_atom_site_aniso_label
_atom_site_aniso_U_11
_atom_site_aniso_U_22
_atom_site_aniso_U_33
_atom_site_aniso_U_12
_atom_site_aniso_U_13
_atom_site_aniso_U_23
CuM1 0.02100 0.02100 0.01900 0.00200 0.00200 0.00200
FeM2 0.01300 0.01300 0.01200 0.00000 0.00000 0.00600
CuM3 0.01300 0.01800 0.01900 0.00000 0.00000 0.00300
FeM4 0.01300 0.01000 0.01100 0.00000 0.00000 0.00000
FeM5 0.01500 0.01500 0.01100 0.00000 0.00000 0.00000
CuM6 0.01900 0.01900 0.01500 0.00000 0.00000 0.00000
FeM7 0.00300 0.00300 0.00800 0.00000 0.00000 0.00000
FeM8 0.01700 0.01700 0.01100 0.00000 0.00000 0.00000
S1 0.01000 0.01600 0.01200 -0.00200 0.00000 -0.00200
S2 0.01100 0.01100 0.01100 0.00100 -0.00100 -0.00100
S3 0.01200 0.01200 0.01400 -0.00200 0.00000 0.00000

loop_
_atom_site_label
_atom_site_fract_x
_atom_site_fract_y
_atom_site_fract_z
_atom_site_U_iso_or_equiv
CuM1 0.25070 0.25070 0.48810 0.02026
FeM2 0.24230 0.50000 0.00000 0.01292
CuM3 0.25830 0.00000 0.00000 0.01659
FeM4 0.50000 0.00000 0.50000 0.01140
FeM5 0.00000 0.00000 0.50000 0.01330
CuM6 0.50000 0.50000 0.50000 0.01773
FeM7 0.00000 0.00000 0.00000 0.00469
FeM8 0.50000 0.50000 0.00000 0.01520
S1 0.12360 0.37720 0.25660 0.01292
S2 0.12370 0.12370 0.74970 0.01102
S3 0.37330 0.37330 0.76450 0.01279

loop_
_cod_related_entry_id
_cod_related_entry_database
_cod_related_entry_code
1 AMCSD 0009489
